data_1545895
loop_
_publ_author_name
'Jin, Xiaodong'
'Davies, Robert P.'

_publ_section_title
;
 Copper-catalysed aromatic-Finkelstein reactions with amine-based ligand
 systems
;
_journal_name_full 'Catal. Sci. Technol.'
_journal_paper_doi 10.1039/C7CY00538E
_journal_year 2017
_chemical_formula_moiety 'C8 H24 Cu2 I2 N4'
_chemical_formula_sum 'C8 H24 Cu2 I2 N4'
_chemical_formula_weight 557.19
_space_group_crystal_system monoclinic
_space_group_IT_number 14
_space_group_name_Hall '-P 2ybc'
_space_group_name_H-M_alt 'P 1 21/c 1'
_symmetry_space_group_name_Hall '-P 2ybc'
_symmetry_space_group_name_H-M 'P 1 21/c 1'
_atom_sites_solution_hydrogens geom
_audit_creation_method SHELXL-2014/7
_audit_update_record
;
2017-03-17 deposited with the CCDC.
2017-04-21 downloaded from the CCDC.
;
_cell_angle_alpha 90
_cell_angle_beta 95.026(7)
_cell_angle_gamma 90
_cell_formula_units_Z 4
_cell_length_a 13.3569(10)
_cell_length_b 11.5554(8)
_cell_length_c 11.4189(9)
_cell_measurement_reflns_used 1988
_cell_measurement_temperature 173(2)
_cell_measurement_theta_max 27.0970
_cell_measurement_theta_min 2.8280
_cell_volume 1755.7(2)
_computing_cell_refinement CrysAlisPro,
_computing_data_collection CrysAlisPro,
_computing_data_reduction 'CrysAlisPro, Rigaku OD'
_computing_molecular_graphics 'Bruker SHELXTL'
_computing_publication_material 'CIFTAB-2014 (Sheldrick, 2014)'
_computing_structure_refinement 'SHELXL-2014/7 (Sheldrick, 2014)'
_computing_structure_solution 'SHELXS-2013 (Sheldrick, 2013)'
_diffrn_ambient_temperature 173(2)
_diffrn_detector_area_resol_mean 16.0382
_diffrn_measured_fraction_theta_full 0.997
_diffrn_measured_fraction_theta_max 0.861
_diffrn_measurement_device_type 'Agilent Xcalibur 3 E'
_diffrn_measurement_method 'omega scans'
_diffrn_radiation_type MoK\a
_diffrn_radiation_wavelength 0.71073
_diffrn_reflns_av_R_equivalents 0.0501
_diffrn_reflns_av_unetI/netI 0.0644
_diffrn_reflns_Laue_measured_fraction_full 0.997
_diffrn_reflns_Laue_measured_fraction_max 0.861
_diffrn_reflns_limit_h_max 17
_diffrn_reflns_limit_h_min -15
_diffrn_reflns_limit_k_max 14
_diffrn_reflns_limit_k_min -14
_diffrn_reflns_limit_l_max 12
_diffrn_reflns_limit_l_min -14
_diffrn_reflns_number 6270
_diffrn_reflns_point_group_measured_fraction_full 0.997
_diffrn_reflns_point_group_measured_fraction_max 0.861
_diffrn_reflns_theta_full 25.242
_diffrn_reflns_theta_max 28.010
_diffrn_reflns_theta_min 2.513
_diffrn_source 'Enhance (Mo) X-ray Source'
_exptl_absorpt_coefficient_mu 5.925
_exptl_absorpt_correction_T_max 0.470
_exptl_absorpt_correction_T_min 0.261
_exptl_absorpt_correction_type analytical
_exptl_absorpt_process_details
; 
CrysAlisPro 1.171.38.43 (Rigaku Oxford Diffraction, 2015) 
Analytical numeric absorption correction using a multifaceted crystal 
   model based on expressions derived by R.C. Clark & J.S. Reid. 
(Clark, R. C. & Reid, J. S. (1995). Acta Cryst. A51, 887-897) 
Empirical absorption correction using spherical harmonics, 
 implemented in SCALE3 ABSPACK scaling algorithm. 
;
_exptl_crystal_colour Colourless
_exptl_crystal_density_diffrn 2.108
_exptl_crystal_description blocks
_exptl_crystal_F_000 1056
_exptl_crystal_size_max 0.35
_exptl_crystal_size_mid 0.32
_exptl_crystal_size_min 0.15
_refine_diff_density_max 1.140
_refine_diff_density_min -1.237
_refine_diff_density_rms 0.291
_refine_ls_extinction_coef 0.0030(5)
_refine_ls_extinction_expression Fc^*^=kFc[1+0.001xFc^2^\l^3^/sin(2\q)]^-1/4^
_refine_ls_extinction_method 'SHELXL-2014/7 (Sheldrick 2014'
_refine_ls_goodness_of_fit_ref 1.115
_refine_ls_hydrogen_treatment constr
_refine_ls_matrix_type full
_refine_ls_number_parameters 147
_refine_ls_number_reflns 6270
_refine_ls_number_restraints 0
_refine_ls_restrained_S_all 1.115
_refine_ls_R_factor_all 0.0648
_refine_ls_R_factor_gt 0.0436
_refine_ls_shift/su_max 0.000
_refine_ls_shift/su_mean 0.000
_refine_ls_structure_factor_coef Fsqd
_refine_ls_weighting_details 'w=1/[\s^2^(Fo^2^)+(0.0809P)^2^] where P=(Fo^2^+2Fc^2^)/3'
_refine_ls_weighting_scheme calc
_refine_ls_wR_factor_gt 0.1533
_refine_ls_wR_factor_ref 0.1608
_reflns_Friedel_coverage 0.000
_reflns_number_gt 4326
_reflns_number_total 6270
_reflns_threshold_expression 'I > 2\s(I)'
_cod_data_source_file c7cy00538e2.cif
_cod_data_source_block Cu2I2L1_2
_cod_database_code 1545895
_shelx_shelxl_version_number 2014/7
_shelx_space_group_comment
; 
The symmetry employed for this shelxl refinement is uniquely defined 
by the following loop, which should always be used as a source of 
symmetry information in preference to the above space-group names. 
They are only intended as comments. 
;

loop_
_space_group_symop_operation_xyz
'x, y, z'
'-x, y+1/2, -z+1/2'
'-x, -y, -z'
'x, -y-1/2, z-1/2'

loop_
_atom_site_label
_atom_site_type_symbol
_atom_site_fract_x
_atom_site_fract_y
_atom_site_fract_z
_atom_site_U_iso_or_equiv
_atom_site_adp_type
_atom_site_occupancy
_atom_site_site_symmetry_order
_atom_site_calc_flag
_atom_site_refinement_flags_posn
_atom_site_refinement_flags_adp
Cu1A Cu 0.05466(10) 0.41629(12) 0.54300(13) 0.0345(4) Uani 1 1 d . .
I1A I -0.05636(6) 0.52670(7) 0.67923(7) 0.0359(3) Uani 1 1 d . .
N1A N 0.0453(7) 0.2315(8) 0.5480(9) 0.034(2) Uani 1 1 d . .
H1A H 0.0172 0.2112 0.6139 0.041 Uiso 1 1 calc R U
C2A C 0.1518(9) 0.1968(10) 0.5615(13) 0.045(4) Uani 1 1 d . .
H2AA H 0.1822 0.2084 0.4863 0.054 Uiso 1 1 calc R U
H2AB H 0.1573 0.1137 0.5823 0.054 Uiso 1 1 calc R U
C3A C 0.2067(9) 0.2679(11) 0.6560(13) 0.047(3) Uani 1 1 d . .
H3AA H 0.1758 0.2563 0.7308 0.057 Uiso 1 1 calc R U
H3AB H 0.2775 0.2421 0.6676 0.057 Uiso 1 1 calc R U
N4A N 0.2034(6) 0.3912(9) 0.6252(9) 0.041(3) Uani 1 1 d . .
H4A H 0.2470 0.4032 0.5707 0.049 Uiso 1 1 calc R U
C5A C -0.0103(11) 0.1743(11) 0.4485(13) 0.054(4) Uani 1 1 d . .
H5AA H -0.0805 0.1998 0.4429 0.081 Uiso 1 1 calc R U
H5AB H 0.0197 0.1945 0.3759 0.081 Uiso 1 1 calc R U
H5AC H -0.0074 0.0903 0.4598 0.081 Uiso 1 1 calc R U
C6A C 0.2351(12) 0.4628(14) 0.7277(16) 0.076(5) Uani 1 1 d . .
H6AA H 0.2323 0.5447 0.7051 0.115 Uiso 1 1 calc R U
H6AB H 0.1900 0.4492 0.7896 0.115 Uiso 1 1 calc R U
H6AC H 0.3040 0.4425 0.7570 0.115 Uiso 1 1 calc R U
Cu1B Cu 0.55000(11) 0.45864(13) 0.59175(14) 0.0388(4) Uani 1 1 d . .
I1B I 0.56620(5) 0.67930(6) 0.53771(7) 0.0363(3) Uani 1 1 d . .
N1B N 0.6947(7) 0.3835(9) 0.6348(10) 0.041(3) Uani 1 1 d . .
H1B H 0.7400 0.4409 0.6326 0.050 Uiso 1 1 calc R U
C2B C 0.6931(10) 0.3496(12) 0.7582(13) 0.054(4) Uani 1 1 d . .
H2BA H 0.7628 0.3379 0.7933 0.064 Uiso 1 1 calc R U
H2BB H 0.6566 0.2754 0.7629 0.064 Uiso 1 1 calc R U
C3B C 0.6434(10) 0.4393(12) 0.8258(12) 0.052(4) Uani 1 1 d . .
H3BA H 0.6449 0.4154 0.9092 0.062 Uiso 1 1 calc R U
H3BB H 0.6806 0.5131 0.8224 0.062 Uiso 1 1 calc R U
N4B N 0.5388(7) 0.4563(8) 0.7780(9) 0.039(3) Uani 1 1 d . .
H4B H 0.5029 0.3939 0.7957 0.047 Uiso 1 1 calc R U
C5B C 0.7290(11) 0.2893(13) 0.5640(16) 0.074(5) Uani 1 1 d . .
H5BA H 0.7292 0.3148 0.4821 0.110 Uiso 1 1 calc R U
H5BB H 0.7971 0.2667 0.5940 0.110 Uiso 1 1 calc R U
H5BC H 0.6836 0.2230 0.5680 0.110 Uiso 1 1 calc R U
C6B C 0.4952(11) 0.5598(11) 0.8310(13) 0.053(4) Uani 1 1 d . .
H6BA H 0.4255 0.5698 0.7981 0.080 Uiso 1 1 calc R U
H6BB H 0.4968 0.5495 0.9164 0.080 Uiso 1 1 calc R U
H6BC H 0.5344 0.6284 0.8137 0.080 Uiso 1 1 calc R U

loop_
_atom_site_aniso_label
_atom_site_aniso_U_11
_atom_site_aniso_U_22
_atom_site_aniso_U_33
_atom_site_aniso_U_23
_atom_site_aniso_U_13
_atom_site_aniso_U_12
Cu1A 0.0361(8) 0.0295(8) 0.0367(9) -0.0027(7) -0.0037(6) 0.0097(6)
I1A 0.0432(5) 0.0339(4) 0.0313(5) -0.0008(3) 0.0084(3) 0.0058(3)
N1A 0.041(6) 0.029(5) 0.033(6) 0.001(4) 0.006(5) 0.005(4)
C2A 0.051(8) 0.023(6) 0.063(10) 0.019(6) 0.019(7) 0.019(6)
C3A 0.035(7) 0.055(8) 0.052(9) 0.023(7) 0.003(6) 0.005(6)
N4A 0.022(5) 0.053(7) 0.046(7) 0.009(6) 0.001(4) 0.001(5)
C5A 0.075(10) 0.035(8) 0.052(10) -0.017(7) 0.000(7) -0.011(7)
C6A 0.070(11) 0.068(11) 0.084(14) -0.011(9) -0.035(9) -0.010(8)
Cu1B 0.0419(9) 0.0410(9) 0.0317(9) -0.0005(7) -0.0078(7) 0.0070(7)
I1B 0.0392(5) 0.0318(5) 0.0372(5) 0.0008(4) -0.0001(3) -0.0048(3)
N1B 0.026(5) 0.045(6) 0.052(7) 0.007(6) -0.001(5) 0.003(5)
C2B 0.046(8) 0.051(8) 0.061(10) 0.023(8) -0.012(7) 0.004(7)
C3B 0.054(9) 0.058(9) 0.041(9) 0.013(7) -0.012(7) -0.007(7)
N4B 0.047(6) 0.037(6) 0.032(6) 0.005(5) 0.003(5) -0.015(5)
C5B 0.060(10) 0.072(11) 0.091(14) -0.003(10) 0.020(9) 0.023(9)
C6B 0.073(10) 0.040(8) 0.050(10) -0.010(7) 0.023(7) -0.002(7)

loop_
_atom_type_symbol
_atom_type_description
_atom_type_scat_dispersion_real
_atom_type_scat_dispersion_imag
_atom_type_scat_source
C C 0.0033 0.0016 'International Tables Vol C Tables 4.2.6.8 and 6.1.1.4'
H H 0.0000 0.0000 'International Tables Vol C Tables 4.2.6.8 and 6.1.1.4'
Cu Cu 0.3201 1.2651 'International Tables Vol C Tables 4.2.6.8 and 6.1.1.4'
I I -0.4742 1.8119 'International Tables Vol C Tables 4.2.6.8 and 6.1.1.4'
N N 0.0061 0.0033 'International Tables Vol C Tables 4.2.6.8 and 6.1.1.4'

loop_
_geom_angle_atom_site_label_1
_geom_angle_atom_site_label_2
_geom_angle_atom_site_label_3
_geom_angle
_geom_angle_site_symmetry_1
_geom_angle_site_symmetry_3
N1A Cu1A N4A 84.7(4) . .
N1A Cu1A Cu1A 136.9(3) . 3_566
N4A Cu1A Cu1A 138.1(3) . 3_566
N1A Cu1A I1A 116.1(3) . .
N4A Cu1A I1A 111.3(3) . .
Cu1A Cu1A I1A 61.31(6) 3_566 .
N1A Cu1A I1A 106.4(3) . 3_566
N4A Cu1A I1A 111.8(3) . 3_566
Cu1A Cu1A I1A 59.57(6) 3_566 3_566
I1A Cu1A I1A 120.89(5) . 3_566
Cu1A I1A Cu1A 59.11(5) . 3_566
C5A N1A C2A 112.3(10) . .
C5A N1A Cu1A 117.2(8) . .
C2A N1A Cu1A 102.5(7) . .
N1A C2A C3A 109.5(10) . .
N4A C3A C2A 111.0(10) . .
C6A N4A C3A 110.9(11) . .
C6A N4A Cu1A 117.7(8) . .
C3A N4A Cu1A 104.1(7) . .
N1B Cu1B N4B 84.6(4) . .
N1B Cu1B Cu1B 137.2(3) . 3_666
N4B Cu1B Cu1B 137.5(3) . 3_666
N1B Cu1B I1B 111.4(3) . 3_666
N4B Cu1B I1B 117.8(3) . 3_666
Cu1B Cu1B I1B 61.41(6) 3_666 3_666
N1B Cu1B I1B 110.8(3) . .
N4B Cu1B I1B 105.0(3) . .
Cu1B Cu1B I1B 59.78(6) 3_666 .
I1B Cu1B I1B 121.20(6) 3_666 .
Cu1B I1B Cu1B 58.80(6) 3_666 .
C5B N1B C2B 111.5(11) . .
C5B N1B Cu1B 119.9(9) . .
C2B N1B Cu1B 103.9(7) . .
N1B C2B C3B 111.0(10) . .
N4B C3B C2B 110.8(11) . .
C3B N4B C6B 110.6(10) . .
C3B N4B Cu1B 103.0(8) . .
C6B N4B Cu1B 117.3(8) . .

loop_
_geom_bond_atom_site_label_1
_geom_bond_atom_site_label_2
_geom_bond_distance
_geom_bond_site_symmetry_2
Cu1A N1A 2.141(9) .
Cu1A N4A 2.142(9) .
Cu1A Cu1A 2.567(3) 3_566
Cu1A I1A 2.5789(16) .
Cu1A I1A 2.6237(17) 3_566
I1A Cu1A 2.6237(17) 3_566
N1A C5A 1.460(15) .
N1A C2A 1.474(14) .
C2A C3A 1.496(18) .
C3A N4A 1.467(15) .
N4A C6A 1.465(17) .
Cu1B N1B 2.137(9) .
Cu1B N4B 2.145(10) .
Cu1B Cu1B 2.569(3) 3_666
Cu1B I1B 2.5948(16) 3_666
Cu1B I1B 2.6368(17) .
I1B Cu1B 2.5948(16) 3_666
N1B C5B 1.453(17) .
N1B C2B 1.465(17) .
C2B C3B 1.48(2) .
C3B N4B 1.468(15) .
N4B C6B 1.483(15) .

loop_
_geom_hbond_atom_site_label_D
_geom_hbond_atom_site_label_H
_geom_hbond_atom_site_label_A
_geom_hbond_distance_DH
_geom_hbond_distance_HA
_geom_hbond_distance_DA
_geom_hbond_angle_DHA
_geom_hbond_site_symmetry_A
N1A H1A I1A 0.90 3.19 3.904(10) 137.6 2_546
N4A H4A I1B 0.90 3.03 3.821(10) 147.1 3_666
N1B H1B I1A 0.90 2.90 3.709(9) 150.4 1_655
N4B H4B I1B 0.90 3.31 4.143(9) 155.9 2_646
